data_4027638
loop_
_publ_author_name
'Stephen Hanessian'
'Ramkrishna Reddy Vakiti'
'St\'ephane Dorich'
'Shyamapada Banerjee'
'Beno\^it Desch\^enes-Simard'

_publ_section_title
;
 Total Synthesis of Pactamycin and Pactamycate: A Detailed Account
;
_journal_name_full 'Journal of Organic Chemistry'
_journal_page_first 9458
_journal_page_last 9472
_journal_paper_doi 10.1021/jo301638z
_journal_volume 77
_journal_year 2012
_chemical_absolute_configuration rmad
_chemical_compound_source 'Synthesized by the authors. See text'
_chemical_formula_sum 'C31 H33 N3 O9'
_chemical_formula_weight 591.60
_chemical_name_systematic
; 
 ? 
;
_space_group_IT_number 5
_symmetry_cell_setting monoclinic
_symmetry_space_group_name_Hall 'C 2y'
_symmetry_space_group_name_H-M 'C 1 2 1'
_atom_sites_solution_hydrogens geom
_atom_sites_solution_primary direct
_atom_sites_solution_secondary difmap
_audit_creation_method SHELXL-97
_cell_angle_alpha 90.00
_cell_angle_beta 111.443(8)
_cell_angle_gamma 90.00
_cell_formula_units_Z 4
_cell_length_a 29.813(4)
_cell_length_b 9.5757(16)
_cell_length_c 11.6715(18)
_cell_measurement_reflns_used 5607
_cell_measurement_temperature 100(2)
_cell_measurement_theta_max 50.93
_cell_measurement_theta_min 3.19
_cell_volume 3101.3(8)
_computing_cell_refinement 'SMART (Bruker, 2003)'
_computing_data_collection 'SMART (Bruker, 2003)'
_computing_data_reduction 'SAINT (Bruker, 2004)'
_computing_molecular_graphics 'SHELXTL (Bruker, 1997)'
_computing_publication_material 'UdMX (local program)'
_computing_structure_refinement 'SHELXL97 (Sheldrick, 1997)'
_computing_structure_solution 'SHELXS97 (Sheldrick, 1997)'
_diffrn_ambient_temperature 100(2)
_diffrn_detector_area_resol_mean 5.5
_diffrn_measured_fraction_theta_full 0.957
_diffrn_measured_fraction_theta_max 0.958
_diffrn_measurement_device_type 'Bruker Microstar'
_diffrn_measurement_method \w
_diffrn_radiation_monochromator 'Helios optics'
_diffrn_radiation_source 'Micro source'
_diffrn_radiation_type CuK\a
_diffrn_radiation_wavelength 1.54178
_diffrn_reflns_av_R_equivalents 0.053
_diffrn_reflns_av_sigmaI/netI 0.0513
_diffrn_reflns_limit_h_max 31
_diffrn_reflns_limit_h_min -31
_diffrn_reflns_limit_k_max 8
_diffrn_reflns_limit_k_min -9
_diffrn_reflns_limit_l_max 12
_diffrn_reflns_limit_l_min -12
_diffrn_reflns_number 13316
_diffrn_reflns_theta_full 55.78
_diffrn_reflns_theta_max 55.78
_diffrn_reflns_theta_min 3.19
_diffrn_standards_decay_% 0.00
_diffrn_standards_number 5
_exptl_absorpt_coefficient_mu 0.782
_exptl_absorpt_correction_T_max 1.0000
_exptl_absorpt_correction_T_min 0.6600
_exptl_absorpt_correction_type multi-scan
_exptl_absorpt_process_details 'Sadabs (Sheldrick,1996)'
_exptl_crystal_colour Colorless
_exptl_crystal_density_diffrn 1.267
_exptl_crystal_description plate
_exptl_crystal_F_000 1248
_exptl_crystal_size_max 0.32
_exptl_crystal_size_mid 0.12
_exptl_crystal_size_min 0.01
_refine_diff_density_max 0.734
_refine_diff_density_min -0.310
_refine_diff_density_rms 0.095
_refine_ls_abs_structure_details 'Flack H D (1983), XXXX Friedel Pairs'
_refine_ls_abs_structure_Flack -0.7(5)
_refine_ls_extinction_method none
_refine_ls_goodness_of_fit_ref 1.090
_refine_ls_hydrogen_treatment constr
_refine_ls_matrix_type full
_refine_ls_number_parameters 519
_refine_ls_number_reflns 3524
_refine_ls_number_restraints 518
_refine_ls_restrained_S_all 1.035
_refine_ls_R_factor_all 0.1183
_refine_ls_R_factor_gt 0.0951
_refine_ls_shift/su_max 0.000
_refine_ls_shift/su_mean 0.000
_refine_ls_structure_factor_coef Fsqd
_refine_ls_weighting_details 'calc w=1/[\s^2^(Fo^2^)+(0.2000P)^2^+0.0000P] where P=(Fo^2^+2Fc^2^)/3'
_refine_ls_weighting_scheme calc
_refine_ls_wR_factor_gt 0.2455
_refine_ls_wR_factor_ref 0.2649
_reflns_number_gt 2588
_reflns_number_total 3524
_reflns_threshold_expression I>2\s(I)
_cod_data_source_file jo301638z_si_005.cif
_cod_data_source_block platon
_cod_database_code 4027638

loop_
_symmetry_equiv_pos_as_xyz
'x, y, z'
'-x, y, -z'
'x+1/2, y+1/2, z'
'-x+1/2, y+1/2, -z'

loop_
_atom_site_label
_atom_site_type_symbol
_atom_site_fract_x
_atom_site_fract_y
_atom_site_fract_z
_atom_site_U_iso_or_equiv
_atom_site_adp_type
_atom_site_occupancy
_atom_site_symmetry_multiplicity
_atom_site_calc_flag
_atom_site_refinement_flags
_atom_site_disorder_assembly
_atom_site_disorder_group
O1 O 0.55355(15) 0.7692(8) 0.4217(4) 0.0941(18) Uani 1 1 d . B .
O6 O 0.63373(16) 1.1253(7) 0.2631(4) 0.0800(14) Uani 1 1 d . C .
H6 H 0.6064 1.0984 0.2590 0.120 Uiso 1 1 calc R . .
O7 O 0.70645(16) 1.2571(7) 0.4550(5) 0.0815(14) Uani 1 1 d . . .
H7 H 0.7319 1.3047 0.4771 0.122 Uiso 1 1 calc R . .
O8 O 0.69252(13) 0.9204(6) 0.5450(4) 0.0716(13) Uani 1 1 d . . .
O9 O 0.69947(15) 0.9686(6) 0.7464(4) 0.0744(14) Uani 1 1 d . . .
N1 N 0.5764(2) 0.8982(8) 0.2911(5) 0.0773(17) Uani 1 1 d . B .
N3 N 0.72664(17) 0.8718(7) 0.2963(5) 0.0754(18) Uani 1 1 d . . .
H3 H 0.7430 0.8139 0.3553 0.090 Uiso 1 1 calc R . .
C1 C 0.6224(2) 0.8521(10) 0.3892(6) 0.073(2) Uani 1 1 d . B .
C2 C 0.6545(2) 0.7879(9) 0.3280(6) 0.076(2) Uani 1 1 d D . .
H2 H 0.6792 0.7256 0.3869 0.091 Uiso 0.28 1 calc PR A -1
H2 H 0.6797 0.7289 0.3891 0.091 Uiso 0.17 1 calc PR A -2
H2 H 0.6794 0.7271 0.3879 0.091 Uiso 0.25 1 calc PR A -3
H2 H 0.6797 0.7290 0.3892 0.091 Uiso 0.30 1 calc PR A -4
C3 C 0.6788(2) 0.9084(10) 0.2859(6) 0.082(2) Uani 1 1 d . C .
H3A H 0.6600 0.9220 0.1962 0.098 Uiso 1 1 calc R . .
C4 C 0.6705(2) 1.0398(9) 0.3514(6) 0.076(2) Uani 1 1 d . . .
C5 C 0.6522(2) 0.9841(9) 0.4495(6) 0.074(2) Uani 1 1 d . B .
C6 C 0.6240(2) 1.0854(10) 0.4986(7) 0.080(2) Uani 1 1 d . . .
H6A H 0.6437 1.1682 0.5323 0.120 Uiso 1 1 calc R C .
H6B H 0.6159 1.0397 0.5636 0.120 Uiso 1 1 calc R . .
H6C H 0.5943 1.1133 0.4315 0.120 Uiso 1 1 calc R . .
C7 C 0.7133(2) 1.1325(10) 0.3978(6) 0.080(2) Uani 1 1 d . C .
H7A H 0.7402 1.0795 0.4577 0.097 Uiso 1 1 calc R . .
H7B H 0.7230 1.1579 0.3280 0.097 Uiso 1 1 calc R . .
C8 C 0.7169(2) 0.9923(9) 0.6545(7) 0.072(2) Uani 1 1 d . . .
H8A H 0.7513 0.9650 0.6846 0.086 Uiso 1 1 calc R . .
H8B H 0.7151 1.0936 0.6367 0.086 Uiso 1 1 calc R . .
C9 C 0.7138(3) 0.8321(9) 0.8023(7) 0.080(2) Uani 1 1 d . . .
H9A H 0.7488 0.8218 0.8279 0.120 Uiso 1 1 calc R . .
H9B H 0.6977 0.7592 0.7424 0.120 Uiso 1 1 calc R . .
H9C H 0.7045 0.8234 0.8743 0.120 Uiso 1 1 calc R . .
C10 C 0.6059(2) 0.7644(10) 0.4790(6) 0.074(2) Uani 1 1 d . . .
H10 H 0.6159 0.8140 0.5599 0.089 Uiso 1 1 calc R C .
C11 C 0.6219(3) 0.6192(12) 0.5012(8) 0.103(3) Uani 1 1 d . C .
H11A H 0.6103 0.5676 0.4233 0.154 Uiso 1 1 calc R . .
H11B H 0.6089 0.5765 0.5590 0.154 Uiso 1 1 calc R . .
H11C H 0.6572 0.6162 0.5362 0.154 Uiso 1 1 calc R . .
C12 C 0.5424(2) 0.8477(10) 0.3192(7) 0.080(2) Uani 1 1 d D . .
C13 C 0.4899(3) 0.8500(13) 0.2442(11) 0.073(4) Uani 0.70 1 d PD B 5
C14 C 0.4561(3) 0.7781(16) 0.2853(10) 0.096(5) Uani 0.70 1 d PD B 5
H14 H 0.4664 0.7254 0.3594 0.116 Uiso 0.70 1 calc PR B 5
C15 C 0.4088(4) 0.7890(18) 0.2135(11) 0.108(5) Uani 0.70 1 d PD B 5
H15 H 0.3858 0.7426 0.2388 0.129 Uiso 0.70 1 calc PR B 5
C16 C 0.3926(4) 0.8645(19) 0.1053(11) 0.104(5) Uani 0.70 1 d PD B 5
H16 H 0.3591 0.8684 0.0572 0.125 Uiso 0.70 1 calc PR B 5
C17 C 0.4261(3) 0.936(3) 0.0664(13) 0.089(4) Uani 0.70 1 d PD B 5
H17 H 0.4152 0.9910 -0.0064 0.107 Uiso 0.70 1 calc PR B 5
C18 C 0.4738(4) 0.926(3) 0.1340(14) 0.075(3) Uani 0.70 1 d PD B 5
H18 H 0.4965 0.9704 0.1064 0.091 Uiso 0.70 1 calc PR B 5
C13A C 0.4933(6) 0.905(4) 0.254(3) 0.073(4) Uani 0.30 1 d PD B 6
C14A C 0.4559(7) 0.887(3) 0.304(2) 0.096(5) Uani 0.30 1 d PD B 6
H14A H 0.4631 0.8600 0.3869 0.116 Uiso 0.30 1 calc PR B 6
C15A C 0.4101(7) 0.911(4) 0.226(2) 0.108(5) Uani 0.30 1 d PD B 6
H15A H 0.3841 0.8987 0.2541 0.129 Uiso 0.30 1 calc PR B 6
C16A C 0.4010(10) 0.954(4) 0.107(2) 0.104(5) Uani 0.30 1 d PD B 6
H16A H 0.3688 0.9776 0.0566 0.125 Uiso 0.30 1 calc PR B 6
C17A C 0.4373(12) 0.966(7) 0.057(3) 0.089(4) Uani 0.30 1 d PD B 6
H17A H 0.4294 0.9868 -0.0277 0.107 Uiso 0.30 1 calc PR B 6
C18A C 0.4839(11) 0.946(7) 0.132(3) 0.075(3) Uani 0.30 1 d PD B 6
H18A H 0.5095 0.9592 0.1033 0.091 Uiso 0.30 1 calc PR B 6
C19 C 0.7489(2) 0.9222(10) 0.2190(6) 0.075(2) Uani 1 1 d . . .
C20 C 0.7262(3) 1.0123(10) 0.1208(7) 0.086(2) Uani 1 1 d . . .
H20 H 0.6948 1.0468 0.1081 0.104 Uiso 1 1 calc R . .
C21 C 0.7493(3) 1.0519(12) 0.0411(7) 0.093(3) Uani 1 1 d . . .
H21 H 0.7324 1.1052 -0.0303 0.112 Uiso 1 1 calc R . .
C22 C 0.7954(4) 1.0149(13) 0.0649(9) 0.109(3) Uani 1 1 d . . .
H22 H 0.8119 1.0477 0.0141 0.131 Uiso 1 1 calc R . .
C23 C 0.8189(3) 0.9275(14) 0.1654(11) 0.109(3) Uani 1 1 d . . .
H23 H 0.8511 0.8988 0.1810 0.130 Uiso 1 1 calc R . .
C24 C 0.7966(3) 0.8842(11) 0.2396(8) 0.095(3) Uani 1 1 d . . .
H24 H 0.8135 0.8262 0.3079 0.114 Uiso 1 1 calc R . .
O2 O 0.6357(6) 0.725(2) 0.2039(13) 0.055(3) Uani 0.28 1 d PDU C -1
O3 O 0.6655(7) 0.511(4) 0.286(2) 0.067(2) Uani 0.28 1 d PDU C -1
O4 O 0.4515(7) 0.427(3) -0.2746(18) 0.116(5) Uani 0.28 1 d PDU C -1
O5 O 0.4763(9) 0.221(3) -0.205(2) 0.129(6) Uani 0.28 1 d PDU C -1
N2 N 0.4793(6) 0.344(3) -0.2000(15) 0.077(4) Uani 0.28 1 d PDU C -1
C25 C 0.6363(6) 0.583(2) 0.2076(16) 0.073(3) Uani 0.28 1 d PDU C -1
C26 C 0.5950(6) 0.522(2) 0.1006(16) 0.077(4) Uani 0.28 1 d PDU C -1
C27 C 0.5625(7) 0.599(3) 0.0132(18) 0.116(4) Uani 0.28 1 d PDU C -1
H27 H 0.5652 0.6978 0.0175 0.139 Uiso 0.28 1 calc PR C -1
C28 C 0.5255(8) 0.539(3) -0.082(2) 0.135(7) Uani 0.28 1 d PDU C -1
H28 H 0.5032 0.5975 -0.1421 0.162 Uiso 0.28 1 calc PR C -1
C29 C 0.5206(5) 0.407(2) -0.0925(13) 0.063(4) Uani 0.28 1 d PDU C -1
C30 C 0.5520(6) 0.321(3) -0.0095(16) 0.085(6) Uani 0.28 1 d PDU C -1
H30 H 0.5490 0.2220 -0.0165 0.102 Uiso 0.28 1 calc PR C -1
C31 C 0.5896(6) 0.385(2) 0.0884(16) 0.070(5) Uani 0.28 1 d PDU C -1
H31 H 0.6121 0.3275 0.1483 0.084 Uiso 0.28 1 calc PR C -1
O2A O 0.6202(10) 0.698(4) 0.236(4) 0.055(3) Uani 0.17 1 d PDU C -2
O3A O 0.6691(9) 0.505(5) 0.288(3) 0.067(2) Uani 0.17 1 d PDU C -2
O4A O 0.4997(8) 0.417(3) -0.337(3) 0.116(5) Uani 0.17 1 d PDU C -2
O5A O 0.5463(9) 0.230(3) -0.289(3) 0.129(6) Uani 0.17 1 d PDU C -2
N2A N 0.5335(8) 0.340(3) -0.2669(19) 0.077(4) Uani 0.17 1 d PDU C -2
C25A C 0.6360(9) 0.571(4) 0.215(3) 0.073(3) Uani 0.17 1 d PDU C -2
C26A C 0.6081(8) 0.515(3) 0.088(2) 0.077(4) Uani 0.17 1 d PDU C -2
C27A C 0.5715(10) 0.578(3) 0.000(3) 0.116(4) Uani 0.17 1 d PDU C -2
H27A H 0.5617 0.6671 0.0188 0.139 Uiso 0.17 1 calc PR C -2
C28A C 0.5470(10) 0.523(3) -0.114(3) 0.135(7) Uani 0.17 1 d PDU C -2
H28A H 0.5211 0.5729 -0.1729 0.162 Uiso 0.17 1 calc PR C -2
C29A C 0.5596(7) 0.405(3) -0.1408(18) 0.063(4) Uani 0.17 1 d PDU C -2
C30A C 0.5963(9) 0.331(3) -0.060(2) 0.085(6) Uani 0.17 1 d PDU C -2
H30A H 0.6054 0.2424 -0.0805 0.102 Uiso 0.17 1 calc PR C -2
C31A C 0.6206(8) 0.391(3) 0.058(2) 0.070(5) Uani 0.17 1 d PDU C -2
H31A H 0.6465 0.3420 0.1163 0.084 Uiso 0.17 1 calc PR C -2
O2B O 0.6255(7) 0.706(2) 0.2209(17) 0.055(3) Uani 0.25 1 d PDU C -3
O3B O 0.6562(7) 0.505(3) 0.3227(19) 0.067(2) Uani 0.25 1 d PDU C -3
O4B O 0.4458(8) 0.409(4) -0.248(2) 0.116(5) Uani 0.25 1 d PDU C -3
O5B O 0.4676(9) 0.202(3) -0.169(2) 0.129(6) Uani 0.25 1 d PDU C -3
N2B N 0.4720(6) 0.324(3) -0.1686(17) 0.077(4) Uani 0.25 1 d PDU C -3
C25B C 0.6270(6) 0.566(3) 0.2369(17) 0.073(3) Uani 0.25 1 d PDU C -3
C26B C 0.5864(6) 0.501(2) 0.1309(17) 0.077(4) Uani 0.25 1 d PDU C -3
C27B C 0.5560(7) 0.579(3) 0.0404(19) 0.116(4) Uani 0.25 1 d PDU C -3
H27B H 0.5602 0.6777 0.0434 0.139 Uiso 0.25 1 calc PR C -3
C28B C 0.5190(8) 0.521(3) -0.056(2) 0.135(7) Uani 0.25 1 d PDU C -3
H28B H 0.4981 0.5798 -0.1189 0.162 Uiso 0.25 1 calc PR C -3
C29B C 0.5127(6) 0.390(3) -0.0626(15) 0.063(4) Uani 0.25 1 d PDU C -3
C30B C 0.5416(7) 0.302(3) 0.0249(17) 0.085(6) Uani 0.25 1 d PDU C -3
H30B H 0.5366 0.2038 0.0200 0.102 Uiso 0.25 1 calc PR C -3
C31B C 0.5795(7) 0.364(3) 0.1238(17) 0.070(5) Uani 0.25 1 d PDU C -3
H31B H 0.6005 0.3056 0.1866 0.084 Uiso 0.25 1 calc PR C -3
O2C O 0.6246(7) 0.700(3) 0.227(2) 0.055(3) Uani 0.30 1 d PDU C -4
O3C O 0.6648(7) 0.492(4) 0.287(2) 0.067(2) Uani 0.30 1 d PDU C -4
O4C O 0.4730(6) 0.431(2) -0.3220(16) 0.116(5) Uani 0.30 1 d PDU C -4
O5C O 0.5104(6) 0.231(2) -0.2672(17) 0.129(6) Uani 0.30 1 d PDU C -4
N2C N 0.5040(5) 0.348(2) -0.2521(14) 0.077(4) Uani 0.30 1 d PDU C -4
C25C C 0.6338(6) 0.564(3) 0.2134(18) 0.073(3) Uani 0.30 1 d PDU C -4
C26C C 0.5995(6) 0.509(2) 0.0912(17) 0.077(4) Uani 0.30 1 d PDU C -4
C27C C 0.5654(7) 0.586(3) 0.0088(19) 0.116(4) Uani 0.30 1 d PDU C -4
H27C H 0.5624 0.6813 0.0277 0.139 Uiso 0.30 1 calc PR C -4
C28C C 0.5344(7) 0.535(3) -0.102(2) 0.135(7) Uani 0.30 1 d PDU C -4
H28C H 0.5105 0.5935 -0.1566 0.162 Uiso 0.30 1 calc PR C -4
C29C C 0.5380(5) 0.409(2) -0.1295(13) 0.063(4) Uani 0.30 1 d PDU C -4
C30C C 0.5710(6) 0.321(2) -0.0540(16) 0.085(6) Uani 0.30 1 d PDU C -4
H30C H 0.5734 0.2263 -0.0756 0.102 Uiso 0.30 1 calc PR C -4
C31C C 0.6018(6) 0.378(2) 0.0593(16) 0.070(5) Uani 0.30 1 d PDU C -4
H31C H 0.6254 0.3189 0.1151 0.084 Uiso 0.30 1 calc PR C -4

loop_
_atom_site_aniso_label
_atom_site_aniso_U_11
_atom_site_aniso_U_22
_atom_site_aniso_U_33
_atom_site_aniso_U_23
_atom_site_aniso_U_13
_atom_site_aniso_U_12
O1 0.063(3) 0.130(5) 0.068(3) 0.028(3) -0.001(2) 0.001(3)
O6 0.071(3) 0.074(4) 0.077(3) 0.006(3) 0.005(2) 0.010(2)
O7 0.077(3) 0.068(4) 0.087(3) -0.008(3) 0.014(3) -0.013(3)
O8 0.056(2) 0.077(4) 0.064(2) 0.000(3) 0.001(2) 0.005(2)
O9 0.073(3) 0.072(4) 0.069(3) -0.001(3) 0.015(2) 0.007(2)
N1 0.062(3) 0.080(5) 0.066(3) 0.015(3) -0.006(3) 0.015(3)
N3 0.051(3) 0.073(5) 0.077(3) 0.002(3) -0.005(3) 0.008(3)
C1 0.046(3) 0.100(6) 0.060(4) -0.001(4) 0.005(3) 0.000(4)
C2 0.063(4) 0.074(6) 0.069(4) 0.005(4) -0.003(3) -0.013(4)
C3 0.064(4) 0.095(7) 0.065(4) 0.002(4) -0.002(3) 0.007(4)
C4 0.063(4) 0.078(6) 0.064(4) 0.000(4) -0.005(3) 0.002(4)
C5 0.049(3) 0.094(7) 0.066(4) -0.006(4) 0.004(3) 0.002(4)
C6 0.064(4) 0.069(6) 0.084(5) 0.006(4) 0.002(3) 0.014(4)
C7 0.068(4) 0.082(6) 0.073(4) 0.008(4) 0.005(3) -0.003(4)
C8 0.058(3) 0.064(5) 0.074(4) -0.006(4) 0.002(3) 0.000(3)
C9 0.067(4) 0.060(6) 0.090(5) -0.005(4) 0.001(3) 0.002(3)
C10 0.055(3) 0.092(7) 0.060(4) 0.004(4) 0.002(3) 0.001(4)
C11 0.088(5) 0.100(8) 0.094(5) 0.014(5) 0.003(4) -0.001(5)
C12 0.056(4) 0.102(7) 0.065(4) -0.003(4) 0.003(3) 0.001(4)
C13 0.058(4) 0.075(12) 0.071(5) -0.004(7) 0.007(4) -0.002(5)
C14 0.046(4) 0.142(14) 0.080(6) 0.009(9) -0.002(4) 0.000(8)
C15 0.070(5) 0.150(15) 0.109(8) 0.022(11) 0.039(5) -0.012(9)
C16 0.069(6) 0.140(17) 0.074(6) 0.023(9) -0.007(5) 0.012(8)
C17 0.038(7) 0.141(14) 0.081(5) 0.023(6) 0.013(5) 0.008(8)
C18 0.063(6) 0.079(10) 0.071(4) 0.009(5) 0.008(5) -0.003(7)
C13A 0.058(4) 0.075(12) 0.071(5) -0.004(7) 0.007(4) -0.002(5)
C14A 0.046(4) 0.142(14) 0.080(6) 0.009(9) -0.002(4) 0.000(8)
C15A 0.070(5) 0.150(15) 0.109(8) 0.022(11) 0.039(5) -0.012(9)
C16A 0.069(6) 0.140(17) 0.074(6) 0.023(9) -0.007(5) 0.012(8)
C17A 0.038(7) 0.141(14) 0.081(5) 0.023(6) 0.013(5) 0.008(8)
C18A 0.063(6) 0.079(10) 0.071(4) 0.009(5) 0.008(5) -0.003(7)
C19 0.063(4) 0.088(6) 0.065(4) -0.022(4) 0.013(3) -0.011(4)
C20 0.081(4) 0.093(7) 0.063(4) -0.022(4) 0.001(4) -0.008(4)
C21 0.097(5) 0.123(8) 0.061(4) -0.021(5) 0.030(4) -0.035(5)
C22 0.104(7) 0.124(9) 0.101(6) -0.031(7) 0.037(5) -0.040(6)
C23 0.077(5) 0.119(9) 0.137(8) -0.021(7) 0.047(6) -0.010(6)
C24 0.065(4) 0.100(8) 0.114(6) 0.002(5) 0.025(4) 0.005(4)
O2 0.044(4) 0.055(5) 0.066(4) 0.010(4) 0.020(3) -0.016(3)
O3 0.060(4) 0.063(6) 0.076(5) 0.003(4) 0.023(3) 0.007(4)
O4 0.081(8) 0.126(9) 0.111(9) -0.018(8) 0.000(6) 0.010(8)
O5 0.094(7) 0.074(8) 0.152(11) -0.027(7) -0.033(7) 0.020(7)
N2 0.069(6) 0.081(8) 0.083(7) -0.011(6) 0.031(5) 0.007(6)
C25 0.067(4) 0.070(6) 0.080(5) 0.005(5) 0.024(4) -0.004(4)
C26 0.072(6) 0.069(7) 0.079(6) -0.005(5) 0.013(5) -0.027(5)
C27 0.110(6) 0.085(7) 0.104(7) -0.001(6) -0.019(5) -0.006(6)
C28 0.123(9) 0.128(10) 0.130(9) 0.003(8) 0.017(7) -0.001(8)
C29 0.054(7) 0.066(7) 0.065(7) -0.004(6) 0.016(5) 0.002(6)
C30 0.077(9) 0.074(8) 0.087(8) -0.004(7) 0.010(6) 0.001(7)
C31 0.071(8) 0.071(8) 0.065(7) 0.003(6) 0.021(6) -0.002(7)
O2A 0.044(4) 0.055(5) 0.066(4) 0.010(4) 0.020(3) -0.016(3)
O3A 0.060(4) 0.063(6) 0.076(5) 0.003(4) 0.023(3) 0.007(4)
O4A 0.081(8) 0.126(9) 0.111(9) -0.018(8) 0.000(6) 0.010(8)
O5A 0.094(7) 0.074(8) 0.152(11) -0.027(7) -0.033(7) 0.020(7)
N2A 0.069(6) 0.081(8) 0.083(7) -0.011(6) 0.031(5) 0.007(6)
C25A 0.067(4) 0.070(6) 0.080(5) 0.005(5) 0.024(4) -0.004(4)
C26A 0.072(6) 0.069(7) 0.079(6) -0.005(5) 0.013(5) -0.027(5)
C27A 0.110(6) 0.085(7) 0.104(7) -0.001(6) -0.019(5) -0.006(6)
C28A 0.123(9) 0.128(10) 0.130(9) 0.003(8) 0.017(7) -0.001(8)
C29A 0.054(7) 0.066(7) 0.065(7) -0.004(6) 0.016(5) 0.002(6)
C30A 0.077(9) 0.074(8) 0.087(8) -0.004(7) 0.010(6) 0.001(7)
C31A 0.071(8) 0.071(8) 0.065(7) 0.003(6) 0.021(6) -0.002(7)
O2B 0.044(4) 0.055(5) 0.066(4) 0.010(4) 0.020(3) -0.016(3)
O3B 0.060(4) 0.063(6) 0.076(5) 0.003(4) 0.023(3) 0.007(4)
O4B 0.081(8) 0.126(9) 0.111(9) -0.018(8) 0.000(6) 0.010(8)
O5B 0.094(7) 0.074(8) 0.152(11) -0.027(7) -0.033(7) 0.020(7)
N2B 0.069(6) 0.081(8) 0.083(7) -0.011(6) 0.031(5) 0.007(6)
C25B 0.067(4) 0.070(6) 0.080(5) 0.005(5) 0.024(4) -0.004(4)
C26B 0.072(6) 0.069(7) 0.079(6) -0.005(5) 0.013(5) -0.027(5)
C27B 0.110(6) 0.085(7) 0.104(7) -0.001(6) -0.019(5) -0.006(6)
C28B 0.123(9) 0.128(10) 0.130(9) 0.003(8) 0.017(7) -0.001(8)
C29B 0.054(7) 0.066(7) 0.065(7) -0.004(6) 0.016(5) 0.002(6)
C30B 0.077(9) 0.074(8) 0.087(8) -0.004(7) 0.010(6) 0.001(7)
C31B 0.071(8) 0.071(8) 0.065(7) 0.003(6) 0.021(6) -0.002(7)
O2C 0.044(4) 0.055(5) 0.066(4) 0.010(4) 0.020(3) -0.016(3)
O3C 0.060(4) 0.063(6) 0.076(5) 0.003(4) 0.023(3) 0.007(4)
O4C 0.081(8) 0.126(9) 0.111(9) -0.018(8) 0.000(6) 0.010(8)
O5C 0.094(7) 0.074(8) 0.152(11) -0.027(7) -0.033(7) 0.020(7)
N2C 0.069(6) 0.081(8) 0.083(7) -0.011(6) 0.031(5) 0.007(6)
C25C 0.067(4) 0.070(6) 0.080(5) 0.005(5) 0.024(4) -0.004(4)
C26C 0.072(6) 0.069(7) 0.079(6) -0.005(5) 0.013(5) -0.027(5)
C27C 0.110(6) 0.085(7) 0.104(7) -0.001(6) -0.019(5) -0.006(6)
C28C 0.123(9) 0.128(10) 0.130(9) 0.003(8) 0.017(7) -0.001(8)
C29C 0.054(7) 0.066(7) 0.065(7) -0.004(6) 0.016(5) 0.002(6)
C30C 0.077(9) 0.074(8) 0.087(8) -0.004(7) 0.010(6) 0.001(7)
C31C 0.071(8) 0.071(8) 0.065(7) 0.003(6) 0.021(6) -0.002(7)

loop_
_atom_type_symbol
_atom_type_description
_atom_type_scat_dispersion_real
_atom_type_scat_dispersion_imag
_atom_type_scat_source
C C 0.0181 0.0091 'International Tables Vol C Tables 4.2.6.8 and 6.1.1.4'
H H 0.0000 0.0000 'International Tables Vol C Tables 4.2.6.8 and 6.1.1.4'
N N 0.0311 0.0180 'International Tables Vol C Tables 4.2.6.8 and 6.1.1.4'
O O 0.0492 0.0322 'International Tables Vol C Tables 4.2.6.8 and 6.1.1.4'

loop_
_geom_angle_atom_site_label_1
_geom_angle_atom_site_label_2
_geom_angle_atom_site_label_3
_geom_angle
_geom_angle_publ_flag
C12 O1 C10 107.5(6) y
C4 O6 H6 109.5 ?
C7 O7 H7 109.5 ?
C8 O8 C5 120.4(6) y
C8 O9 C9 111.5(6) y
C12 N1 C1 106.5(6) y
C19 N3 C3 124.0(6) y
C19 N3 H3 118 ?
C3 N3 H3 118 ?
N1 C1 C2 108.6(5) y
N1 C1 C10 104.4(5) y
C2 C1 C10 120.5(7) y
N1 C1 C5 108.5(7) y
C2 C1 C5 100.8(5) y
C10 C1 C5 113.7(6) y
O2C C2 O2B 4.10(18) y
O2C C2 O2A 8(2) y
O2B C2 O2A 11(2) y
O2C C2 O2 21.70(11) y
O2B C2 O2 17.8(1) y
O2A C2 O2 29(2) y
O2C C2 C1 108.0(1) y
O2B C2 C1 110.1(1) y
O2A C2 C1 101.00(14) y
O2 C2 C1 123.3(9) y
O2C C2 C3 113.20(12) y
O2B C2 C3 109.20(11) y
O2A C2 C3 120(2) y
O2 C2 C3 92.6(9) y
C1 C2 C3 107.4(7) y
O2C C2 H2 107 ?
O2B C2 H2 109 ?
O2A C2 H2 107.2 ?
O2 C2 H2 110.6 ?
C1 C2 H2 110.6 ?
C3 C2 H2 110.6 ?
O2C C2 H2 109.3 ?
O2B C2 H2 111.3 ?
O2A C2 H2 109.4 ?
O2 C2 H2 112.7 ?
C1 C2 H2 109.4 ?
C3 C2 H2 109.4 ?
H2 C2 H2 2.3 ?
O2C C2 H2 108 ?
O2B C2 H2 110.1 ?
O2A C2 H2 108.2 ?
O2 C2 H2 111.5 ?
C1 C2 H2 110.1 ?
C3 C2 H2 110.1 ?
H2 C2 H2 1 ?
H2 C2 H2 1.3 ?
O2C C2 H2 109.4 ?
O2B C2 H2 111.4 ?
O2A C2 H2 109.5 ?
O2 C2 H2 112.8 ?
C1 C2 H2 109.4 ?
C3 C2 H2 109.4 ?
H2 C2 H2 2.4 ?
H2 C2 H2 0.1 ?
H2 C2 H2 1.4 ?
N3 C3 C2 111.3(7) y
N3 C3 C4 119.7(6) y
C2 C3 C4 105.9(6) y
N3 C3 H3A 106.4 ?
C2 C3 H3A 106.4 ?
C4 C3 H3A 106.4 ?
O6 C4 C7 104.3(7) y
O6 C4 C5 110.1(6) y
C7 C4 C5 115.3(6) y
O6 C4 C3 109.0(5) y
C7 C4 C3 113.4(6) y
C5 C4 C3 104.6(7) y
O8 C5 C6 113.4(5) y
O8 C5 C4 107.5(5) y
C6 C5 C4 117.0(7) y
O8 C5 C1 100.5(6) y
C6 C5 C1 112.5(5) y
C4 C5 C1 104.2(6) y
C5 C6 H6A 109.5 ?
C5 C6 H6B 109.5 ?
H6A C6 H6B 109.5 ?
C5 C6 H6C 109.5 ?
H6A C6 H6C 109.5 ?
H6B C6 H6C 109.5 ?
O7 C7 C4 115.1(6) y
O7 C7 H7A 108.5 ?
C4 C7 H7A 108.5 ?
O7 C7 H7B 108.5 ?
C4 C7 H7B 108.5 ?
H7A C7 H7B 107.5 ?
O9 C8 O8 114.4(6) y
O9 C8 H8A 108.7 ?
O8 C8 H8A 108.7 ?
O9 C8 H8B 108.7 ?
O8 C8 H8B 108.7 ?
H8A C8 H8B 107.6 ?
O9 C9 H9A 109.5 ?
O9 C9 H9B 109.5 ?
H9A C9 H9B 109.5 ?
O9 C9 H9C 109.5 ?
H9A C9 H9C 109.5 ?
H9B C9 H9C 109.5 ?
O1 C10 C11 109.7(7) y
O1 C10 C1 102.8(5) y
C11 C10 C1 118.0(7) y
O1 C10 H10 108.6 ?
C11 C10 H10 108.6 ?
C1 C10 H10 108.6 ?
C10 C11 H11A 109.5 ?
C10 C11 H11B 109.5 ?
H11A C11 H11B 109.5 ?
C10 C11 H11C 109.5 ?
H11A C11 H11C 109.5 ?
H11B C11 H11C 109.5 ?
N1 C12 O1 118.7(5) y
N1 C12 C13A 117.30(14) y
O1 C12 C13A 122.40(13) y
N1 C12 C13 127.6(8) y
O1 C12 C13 113.2(8) y
C13A C12 C13 21.00(16) y
C18 C13 C14 120.5(8) y
C18 C13 C12 118.7(1) y
C14 C13 C12 120.8(1) y
C15 C14 C13 117.0(1) y
C15 C14 H14 121.5 ?
C13 C14 H14 121.5 ?
C14 C15 C16 123.00(11) y
C14 C15 H15 118.5 ?
C16 C15 H15 118.5 ?
C15 C16 C17 119.6(9) y
C15 C16 H16 120.2 ?
C17 C16 H16 120.2 ?
C18 C17 C16 119.40(11) y
C18 C17 H17 120.3 ?
C16 C17 H17 120.3 ?
C17 C18 C13 120.4(1) y
C17 C18 H18 119.8 ?
C13 C18 H18 119.8 ?
C18A C13A C14A 123.00(16) y
C18A C13A C12 114(2) y
C14A C13A C12 121(2) y
C15A C14A C13A 116.80(17) y
C15A C14A H14A 121.6 ?
C13A C14A H14A 121.6 ?
C14A C15A C16A 120(2) y
C14A C15A H15A 119.9 ?
C16A C15A H15A 119.9 ?
C15A C16A C17A 123.00(19) y
C15A C16A H16A 118.5 ?
C17A C16A H16A 118.5 ?
C18A C17A C16A 119(2) y
C18A C17A H17A 120.7 ?
C16A C17A H17A 120.7 ?
C17A C18A C13A 118(2) y
C17A C18A H18A 120.8 ?
C13A C18A H18A 120.8 ?
N3 C19 C20 123.1(6) y
N3 C19 C24 119.7(8) y
C20 C19 C24 117.3(7) y
C19 C20 C21 120.3(8) y
C19 C20 H20 119.8 ?
C21 C20 H20 119.8 ?
C22 C21 C20 120.5(9) y
C22 C21 H21 119.8 ?
C20 C21 H21 119.8 ?
C21 C22 C23 119.2(9) y
C21 C22 H22 120.4 ?
C23 C22 H22 120.4 ?
C24 C23 C22 121.0(8) y
C24 C23 H23 119.5 ?
C22 C23 H23 119.5 ?
C23 C24 C19 121.5(9) y
C23 C24 H24 119.3 ?
C19 C24 H24 119.3 ?
C25 O2 C2 112.30(14) y
O5 N2 O4 126(2) y
O5 N2 C29 117.40(18) y
O4 N2 C29 117.00(19) y
O3 C25 O2 125.80(18) y
O3 C25 C26 122.90(18) y
O2 C25 C26 111.30(14) y
C31 C26 C27 115.90(15) y
C31 C26 C25 120.20(16) y
C27 C26 C25 123.90(16) y
C26 C27 C28 122(2) y
C26 C27 H27 119 ?
C28 C27 H27 119 ?
C29 C28 C27 121(2) y
C29 C28 H28 119.3 ?
C27 C28 H28 119.3 ?
C28 C29 C30 120.90(17) y
C28 C29 N2 120.00(17) y
C30 C29 N2 119.10(17) y
C29 C30 C31 116.50(19) y
C29 C30 H30 121.8 ?
C31 C30 H30 121.8 ?
C26 C31 C30 123.30(17) y
C26 C31 H31 118.3 ?
C30 C31 H31 118.3 ?
C25A O2A C2 118(2) y
O5A N2A O4A 128(2) y
O5A N2A C29A 119(2) y
O4A N2A C29A 113(2) y
O3A C25A O2A 125(2) y
O3A C25A C26A 121(2) y
O2A C25A C26A 113.30(16) y
C31A C26A C27A 115.80(17) y
C31A C26A C25A 118.10(19) y
C27A C26A C25A 126.00(19) y
C26A C27A C28A 124(2) y
C26A C27A H27A 117.9 ?
C28A C27A H27A 117.9 ?
C29A C28A C27A 119(2) y
C29A C28A H28A 120.6 ?
C27A C28A H28A 120.6 ?
C28A C29A C30A 122(2) y
C28A C29A N2A 120(2) y
C30A C29A N2A 118(2) y
C29A C30A C31A 117(2) y
C29A C30A H30A 121.3 ?
C31A C30A H30A 121.3 ?
C26A C31A C30A 122(2) y
C26A C31A H31A 119.2 ?
C30A C31A H31A 119.2 ?
C25B O2B C2 115.70(16) y
O5B N2B O4B 126(2) y
O5B N2B C29B 118.20(19) y
O4B N2B C29B 115(2) y
O3B C25B O2B 124.60(19) y
O3B C25B C26B 126.80(19) y
O2B C25B C26B 108.60(14) y
C31B C26B C27B 117.40(16) y
C31B C26B C25B 121.20(17) y
C27B C26B C25B 121.40(17) y
C26B C27B C28B 122(2) y
C26B C27B H27B 119 ?
C28B C27B H27B 119 ?
C29B C28B C27B 120(2) y
C29B C28B H28B 119.9 ?
C27B C28B H28B 119.9 ?
C28B C29B C30B 121.90(18) y
C28B C29B N2B 121.00(18) y
C30B C29B N2B 117.10(18) y
C29B C30B C31B 117(2) y
C29B C30B H30B 121.5 ?
C31B C30B H30B 121.5 ?
C26B C31B C30B 121.60(18) y
C26B C31B H31B 119.2 ?
C30B C31B H31B 119.2 ?
C25C O2C C2 124.10(18) y
O5C N2C O4C 129.10(18) y
O5C N2C C29C 114.70(17) y
O4C N2C C29C 116.20(18) y
O3C C25C O2C 126.20(18) y
O3C C25C C26C 123.20(18) y
O2C C25C C26C 110.60(13) y
C31C C26C C27C 115.40(14) y
C31C C26C C25C 120.80(16) y
C27C C26C C25C 123.90(16) y
C26C C27C C28C 123.30(19) y
C26C C27C H27C 118.3 ?
C28C C27C H27C 118.3 ?
C29C C28C C27C 119(2) y
C29C C28C H28C 120.3 ?
C27C C28C H28C 120.3 ?
C28C C29C C30C 122.50(17) y
C28C C29C N2C 120.90(17) y
C30C C29C N2C 116.60(17) y
C29C C30C C31C 116.00(19) y
C29C C30C H30C 122 ?
C31C C30C H30C 122 ?
C26C C31C C30C 123.30(17) y
C26C C31C H31C 118.4 ?
C30C C31C H31C 118.4 ?

loop_
_geom_bond_atom_site_label_1
_geom_bond_atom_site_label_2
_geom_bond_distance
_geom_bond_publ_flag
O1 C12 1.348(10) y
O1 C10 1.456(8) y
O6 C4 1.452(8) y
O6 H6 0.84 ?
O7 C7 1.417(10) y
O7 H7 0.84 ?
O8 C8 1.399(8) y
O8 C5 1.442(8) y
O9 C8 1.371(9) y
O9 C9 1.453(10) y
N1 C12 1.271(10) y
N1 C1 1.495(8) y
N3 C19 1.386(9) y
N3 C3 1.429(9) y
N3 H3 0.88 ?
C1 C2 1.517(11) y
C1 C10 1.557(11) y
C1 C5 1.558(11) y
C2 O2c 1.452(13) y
C2 O2b 1.459(14) y
C2 O2a 1.461(16) y
C2 O2 1.477(14) y
C2 C3 1.537(12) y
C2 H2 1 ?
C2 H2 1 ?
C2 H2 1 ?
C2 H2 1 ?
C3 C4 1.539(12) y
C3 H3a 1 ?
C4 C7 1.484(11) y
C4 C5 1.533(11) y
C5 C6 1.526(11) y
C6 H6a 0.98 ?
C6 H6b 0.98 ?
C6 H6c 0.98 ?
C7 H7a 0.99 ?
C7 H7b 0.99 ?
C8 H8a 0.99 ?
C8 H8b 0.99 ?
C9 H9a 0.98 ?
C9 H9b 0.98 ?
C9 H9c 0.98 ?
C10 C11 1.462(14) y
C10 H10 1 ?
C11 H11a 0.98 ?
C11 H11b 0.98 ?
C11 H11c 0.98 ?
C12 C13a 1.487(17) y
C12 C13 1.489(11) y
C13 C18 1.401(13) y
C13 C14 1.440(14) y
C14 C15 1.354(13) y
C14 H14 0.95 ?
C15 C16 1.380(16) y
C15 H15 0.95 ?
C16 C17 1.417(17) y
C16 H16 0.95 ?
C17 C18 1.354(12) y
C17 H17 0.95 ?
C18 H18 0.95 ?
C13a C18a 1.402(19) y
C13a C14a 1.439(19) y
C14a C15a 1.356(18) y
C14a H14a 0.95 ?
C15a C16a 1.38(2) y
C15a H15a 0.95 ?
C16a C17a 1.41(2) y
C16a H16a 0.95 ?
C17a C18a 1.358(18) y
C17a H17a 0.95 ?
C18a H18a 0.95 ?
C19 C20 1.396(12) y
C19 C24 1.403(10) y
C20 C21 1.399(11) y
C20 H20 0.95 ?
C21 C22 1.346(13) y
C21 H21 0.95 ?
C22 C23 1.402(15) y
C22 H22 0.95 ?
C23 C24 1.335(13) y
C23 H23 0.95 ?
C24 H24 0.95 ?
O2 C25 1.361(16) y
O3 C25 1.218(14) y
O4 N2 1.245(19) y
O5 N2 1.18(2) y
N2 C29 1.525(18) y
C25 C26 1.515(16) y
C26 C31 1.318(19) y
C26 C27 1.342(18) y
C27 C28 1.37(2) y
C27 H27 0.95 ?
C28 C29 1.27(2) y
C28 H28 0.95 ?
C29 C30 1.35(2) y
C30 C31 1.42(2) y
C30 H30 0.95 ?
C31 H31 0.95 ?
O2a C25a 1.359(17) y
O3a C25a 1.221(16) y
O4a N2a 1.27(2) y
O5a N2a 1.18(2) y
N2a C29a 1.52(2) y
C25a C26a 1.514(17) y
C26a C31a 1.32(2) y
C26a C27a 1.337(19) y
C27a C28a 1.37(2) y
C27a H27a 0.95 ?
C28a C29a 1.27(3) y
C28a H28a 0.95 ?
C29a C30a 1.35(2) y
C30a C31a 1.42(2) y
C30a H30a 0.95 ?
C31a H31a 0.95 ?
O2b C25b 1.358(17) y
O3b C25b 1.209(15) y
O4b N2b 1.27(2) y
O5b N2b 1.18(2) y
N2b C29b 1.516(19) y
C25b C26b 1.513(17) y
C26b C31b 1.33(2) y
C26b C27b 1.342(19) y
C27b C28b 1.37(2) y
C27b H27b 0.95 ?
C28b C29b 1.27(2) y
C28b H28b 0.95 ?
C29b C30b 1.36(2) y
C30b C31b 1.42(2) y
C30b H30b 0.95 ?
C31b H31b 0.95 ?
O2c C25c 1.360(16) y
O3c C25c 1.218(14) y
O4c N2c 1.26(2) y
O5c N2c 1.16(2) y
N2c C29c 1.534(19) y
C25c C26c 1.514(15) y
C26c C31c 1.313(19) y
C26c C27c 1.341(18) y
C27c C28c 1.37(2) y
C27c H27c 0.95 ?
C28c C29c 1.26(2) y
C28c H28c 0.95 ?
C29c C30c 1.35(2) y
C30c C31c 1.42(2) y
C30c H30c 0.95 ?
C31c H31c 0.95 ?

loop_
_geom_hbond_atom_site_label_D
_geom_hbond_atom_site_label_H
_geom_hbond_atom_site_label_A
_geom_hbond_distance_DH
_geom_hbond_distance_HA
_geom_hbond_distance_DA
_geom_hbond_angle_DHA
_geom_hbond_site_symmetry_A
O6 H6 N1 0.84 2.2 2.856(9) 134.6 .
O6 H6 O5 0.84 2.59 3.23(2) 133.8 2_665
O6 H6 O5B 0.84 2.29 2.91(2) 130.3 2_665
O7 H7 N3 0.84 2.56 3.062(7) 119.7 4_656
O7 H7 O8 0.84 2.61 3.394(7) 156.3 4_656
N3 H3 O7 0.88 2.24 3.062(7) 154.9 4_646

loop_
_geom_torsion_atom_site_label_1
_geom_torsion_atom_site_label_2
_geom_torsion_atom_site_label_3
_geom_torsion_atom_site_label_4
_geom_torsion
_geom_torsion_publ_flag
C12 N1 C1 C2 129.4(7) y
C12 N1 C1 C10 -0.3(9) y
C12 N1 C1 C5 -121.9(7) y
N1 C1 C2 O2C -42.30(15) y
C10 C1 C2 O2C 77.80(14) y
C5 C1 C2 O2C -156.30(14) y
N1 C1 C2 O2B -38.60(13) y
C10 C1 C2 O2B 81.60(13) y
C5 C1 C2 O2B -152.50(12) y
N1 C1 C2 O2A -46(2) y
C10 C1 C2 O2A 74(2) y
C5 C1 C2 O2A -160(2) y
N1 C1 C2 O2 -25.10(14) y
C10 C1 C2 O2 95.10(12) y
C5 C1 C2 O2 -139.00(12) y
N1 C1 C2 C3 80.1(7) y
C10 C1 C2 C3 -159.7(5) y
C5 C1 C2 C3 -33.8(6) y
C19 N3 C3 C2 148.8(6) y
C19 N3 C3 C4 -87.1(9) y
O2C C2 C3 N3 -95.40(13) y
O2B C2 C3 N3 -95.30(12) y
O2A C2 C3 N3 -100.50(17) y
O2 C2 C3 N3 -88.5(1) y
C1 C2 C3 N3 145.4(6) y
O2C C2 C3 C4 133.00(12) y
O2B C2 C3 C4 133.10(11) y
O2A C2 C3 C4 127.90(17) y
O2 C2 C3 C4 139.9(1) y
C1 C2 C3 C4 13.8(6) y
N3 C3 C4 O6 128.2(7) y
C2 C3 C4 O6 -105.2(6) y
N3 C3 C4 C7 12.5(1) y
C2 C3 C4 C7 139.1(6) y
N3 C3 C4 C5 -114.1(7) y
C2 C3 C4 C5 12.6(6) y
C8 O8 C5 C6 -30.4(9) y
C8 O8 C5 C4 100.6(7) y
C8 O8 C5 C1 -150.8(6) y
O6 C4 C5 O8 -170.6(6) y
C7 C4 C5 O8 -52.9(9) y
C3 C4 C5 O8 72.4(7) y
O6 C4 C5 C6 -41.6(8) y
C7 C4 C5 C6 76.0(8) y
C3 C4 C5 C6 -158.7(5) y
O6 C4 C5 C1 83.3(7) y
C7 C4 C5 C1 -159.0(6) y
C3 C4 C5 C1 -33.7(6) y
N1 C1 C5 O8 176.3(5) y
C2 C1 C5 O8 -69.8(6) y
C10 C1 C5 O8 60.5(7) y
N1 C1 C5 C6 55.3(8) y
C2 C1 C5 C6 169.2(6) y
C10 C1 C5 C6 -60.4(8) y
N1 C1 C5 C4 -72.5(6) y
C2 C1 C5 C4 41.5(6) y
C10 C1 C5 C4 171.8(6) y
O6 C4 C7 O7 59.5(8) y
C5 C4 C7 O7 -61.4(9) y
C3 C4 C7 O7 178.0(6) y
C9 O9 C8 O8 75.3(7) y
C5 O8 C8 O9 91.3(7) y
C12 O1 C10 C11 -127.4(8) y
C12 O1 C10 C1 -1.0(9) y
N1 C1 C10 O1 0.8(8) y
C2 C1 C10 O1 -121.4(6) y
C5 C1 C10 O1 118.9(6) y
N1 C1 C10 C11 121.6(7) y
C2 C1 C10 C11 -0.5(9) y
C5 C1 C10 C11 -120.2(7) y
C1 N1 C12 O1 -0.4(1) y
C1 N1 C12 C13A 165.50(17) y
C1 N1 C12 C13 -172.7(1) y
C10 O1 C12 N1 1.00(11) y
C10 O1 C12 C13A -164.20(18) y
C10 O1 C12 C13 174.3(8) y
N1 C12 C13 C18 -6.20(18) y
O1 C12 C13 C18 -178.70(13) y
C13A C12 C13 C18 61(4) y
N1 C12 C13 C14 175.1(1) y
O1 C12 C13 C14 2.50(14) y
C13A C12 C13 C14 -118(5) y
C18 C13 C14 C15 -0.70(15) y
C12 C13 C14 C15 178.10(11) y
C13 C14 C15 C16 0.10(16) y
C14 C15 C16 C17 -1(2) y
C15 C16 C17 C18 2(3) y
C16 C17 C18 C13 -3(3) y
C14 C13 C18 C17 2(3) y
C12 C13 C18 C17 -176.70(17) y
N1 C12 C13A C18A 33(3) y
O1 C12 C13A C18A -161(3) y
C13 C12 C13A C18A -91(5) y
N1 C12 C13A C14A -161(2) y
O1 C12 C13A C14A 4(3) y
C13 C12 C13A C14A 74(4) y
C18A C13A C14A C15A 0(3) y
C12 C13A C14A C15A -164(3) y
C13A C14A C15A C16A -2(2) y
C14A C15A C16A C17A 5(5) y
C15A C16A C17A C18A -6(7) y
C16A C17A C18A C13A 5(7) y
C14A C13A C18A C17A -2(6) y
C12 C13A C18A C17A 164(4) y
C3 N3 C19 C20 -1.40(11) y
C3 N3 C19 C24 177.6(8) y
N3 C19 C20 C21 -175.6(7) y
C24 C19 C20 C21 5.30(11) y
C19 C20 C21 C22 -6.50(13) y
C20 C21 C22 C23 4.70(14) y
C21 C22 C23 C24 -2.00(15) y
C22 C23 C24 C19 1.00(15) y
N3 C19 C24 C23 178.3(8) y
C20 C19 C24 C23 -2.70(13) y
O2C C2 O2 C25 -54(4) y
O2B C2 O2 C25 -58(4) y
O2A C2 O2 C25 -58(4) y
C1 C2 O2 C25 -103.80(13) y
C3 C2 O2 C25 143.3(1) y
C2 O2 C25 O3 -31.70(12) y
C2 O2 C25 C26 148.00(11) y
O3 C25 C26 C31 -0.4(1) y
O2 C25 C26 C31 180.0(5) y
O3 C25 C26 C27 -179.8(6) y
O2 C25 C26 C27 0.6(9) y
C31 C26 C27 C28 0.7(1) y
C25 C26 C27 C28 -179.9(6) y
C26 C27 C28 C29 -0.30(11) y
C27 C28 C29 C30 -0.5(1) y
C27 C28 C29 N2 -179.6(6) y
O5 N2 C29 C28 180.0(7) y
O4 N2 C29 C28 -0.3(9) y
O5 N2 C29 C30 0.9(9) y
O4 N2 C29 C30 -179.5(5) y
C28 C29 C30 C31 0.8(1) y
N2 C29 C30 C31 180.0(6) y
C27 C26 C31 C30 -0.4(1) y
C25 C26 C31 C30 -179.8(6) y
C29 C30 C31 C26 -0.4(1) y
O2C C2 O2A C25A 64(18) y
O2B C2 O2A C25A 76(9) y
O2 C2 O2A C25A 76(3) y
C1 C2 O2A C25A -141.50(19) y
C3 C2 O2A C25A 101(2) y
C2 O2A C25A O3A 26(3) y
C2 O2A C25A C26A -154(3) y
O3A C25A C26A C31A -0.1(9) y
O2A C25A C26A C31A -179.8(5) y
O3A C25A C26A C27A -179.9(6) y
O2A C25A C26A C27A 0.4(9) y
C31A C26A C27A C28A 0.3(1) y
C25A C26A C27A C28A -179.9(6) y
C26A C27A C28A C29A -0.20(11) y
C27A C28A C29A C30A 0.0(1) y
C27A C28A C29A N2A -180.0(6) y
O5A N2A C29A C28A 179.2(7) y
O4A N2A C29A C28A 0.1(9) y
O5A N2A C29A C30A -0.7(1) y
O4A N2A C29A C30A -179.9(5) y
C28A C29A C30A C31A 0.0(1) y
N2A C29A C30A C31A 180.0(6) y
C27A C26A C31A C30A -0.2(1) y
C25A C26A C31A C30A 179.9(6) y
C29A C30A C31A C26A 0.1(1) y
O2C C2 O2B C25B -42(24) y
O2A C2 O2B C25B -64(10) y
O2 C2 O2B C25B 117(5) y
C1 C2 O2B C25B -102.50(12) y
C3 C2 O2B C25B 139.8(1) y
C2 O2B C25B O3B -13.70(15) y
C2 O2B C25B C26B 165.90(13) y
O3B C25B C26B C31B -0.30(11) y
O2B C25B C26B C31B -179.9(6) y
O3B C25B C26B C27B 179.8(6) y
O2B C25B C26B C27B 0.2(9) y
C31B C26B C27B C28B 0.0(1) y
C25B C26B C27B C28B 179.9(6) y
C26B C27B C28B C29B -0.10(11) y
C27B C28B C29B C30B 0.30(11) y
C27B C28B C29B N2B 179.8(6) y
O5B N2B C29B C28B -179.5(7) y
O4B N2B C29B C28B 0.4(9) y
O5B N2B C29B C30B 0.1(1) y
O4B N2B C29B C30B 180.0(6) y
C28B C29B C30B C31B -0.3(1) y
N2B C29B C30B C31B -179.9(6) y
C27B C26B C31B C30B 0.0(1) y
C25B C26B C31B C30B -180.0(6) y
C29B C30B C31B C26B 0.2(1) y
O2B C2 O2C C25C 114(25) y
O2A C2 O2C C25C -99(20) y
O2 C2 O2C C25C 96(4) y
C1 C2 O2C C25C -125.90(12) y
C3 C2 O2C C25C 115.30(14) y
C2 O2C C25C O3C 7.50(17) y
C2 O2C C25C C26C -172.90(15) y
O3C C25C C26C C31C 0.1(1) y
O2C C25C C26C C31C -179.5(5) y
O3C C25C C26C C27C -179.8(6) y
O2C C25C C26C C27C 0.6(9) y
C31C C26C C27C C28C 0.2(1) y
C25C C26C C27C C28C -179.8(6) y
C26C C27C C28C C29C -0.9(1) y
C27C C28C C29C C30C 0.8(1) y
C27C C28C C29C N2C 179.9(6) y
O5C N2C C29C C28C -179.4(7) y
O4C N2C C29C C28C 0.5(9) y
O5C N2C C29C C30C -0.3(9) y
O4C N2C C29C C30C 179.7(5) y
C28C C29C C30C C31C -0.2(1) y
N2C C29C C30C C31C -179.3(5) y
C27C C26C C31C C30C 0.4(1) y
C25C C26C C31C C30C -179.5(6) y
C29C C30C C31C C26C -0.4(1) y
